data_1508782
loop_
_publ_author_name
'Qiu, Youai'
'Kong, Wangqing'
'Fu, Chunling'
'Ma, Shengming'

_publ_section_title
;
 Carbazoles via AuCl(3)-Catalyzed Cyclization of
 1-(Indol-2-yl)-3-alkyn-1-ols.
;
_journal_issue 24
_journal_name_full 'Organic letters'
_journal_page_first 6198
_journal_page_last 6201
_journal_paper_doi 10.1021/ol3029498
_journal_volume 14
_journal_year 2012
_chemical_formula_moiety 'C21 H19 N'
_chemical_formula_sum 'C21 H19 N'
_chemical_formula_weight 285.37
_chemical_name_systematic
; 
 ? 
;
_space_group_IT_number 4
_symmetry_cell_setting monoclinic
_symmetry_space_group_name_Hall 'P 2yb'
_symmetry_space_group_name_H-M 'P 1 21 1'
_atom_sites_solution_hydrogens geom
_atom_sites_solution_primary direct
_atom_sites_solution_secondary difmap
_audit_creation_method SHELXL-97
_cell_angle_alpha 90.00
_cell_angle_beta 90.115(5)
_cell_angle_gamma 90.00
_cell_formula_units_Z 4
_cell_length_a 8.9461(6)
_cell_length_b 8.9810(6)
_cell_length_c 20.0010(13)
_cell_measurement_reflns_used 2598
_cell_measurement_temperature 293(2)
_cell_measurement_theta_max 29.2337
_cell_measurement_theta_min 3.0493
_cell_volume 1606.98(18)
_computing_cell_refinement 'CrysAlis PRO (Oxford Diffraction, 2010)'
_computing_data_collection 'CrysAlis PRO'
_computing_data_reduction 'CrysAlis PRO'
_computing_molecular_graphics 'OLEX2 (Dolomanov et al., 2009)'
_computing_publication_material OLEX2
_computing_structure_refinement 'SHELXL-97 (Sheldrick, 2008)'
_computing_structure_solution 'SHELXS-97 (Sheldrick, 2008)'
_diffrn_ambient_temperature 293(2)
_diffrn_detector_area_resol_mean 10.3592
_diffrn_measured_fraction_theta_full 0.997
_diffrn_measured_fraction_theta_max 0.997
_diffrn_measurement_device_type 'Xcalibur, Atlas, Gemini ultra'
_diffrn_measurement_method '\w scans'
_diffrn_radiation_monochromator graphite
_diffrn_radiation_source 'fine-focus sealed tube'
_diffrn_radiation_type MoK\a
_diffrn_radiation_wavelength 0.71073
_diffrn_reflns_av_R_equivalents 0.0252
_diffrn_reflns_av_sigmaI/netI 0.0410
_diffrn_reflns_limit_h_max 10
_diffrn_reflns_limit_h_min -8
_diffrn_reflns_limit_k_max 9
_diffrn_reflns_limit_k_min -10
_diffrn_reflns_limit_l_max 23
_diffrn_reflns_limit_l_min -24
_diffrn_reflns_number 8159
_diffrn_reflns_theta_full 25.34
_diffrn_reflns_theta_max 25.34
_diffrn_reflns_theta_min 3.06
_exptl_absorpt_coefficient_mu 0.068
_exptl_absorpt_correction_T_max 0.9740
_exptl_absorpt_correction_T_min 0.9681
_exptl_absorpt_correction_type multi-scan
_exptl_absorpt_process_details
;
CrysAlis PRO (Oxford Diffraction, 2010) 
;
_exptl_crystal_colour colorless
_exptl_crystal_density_diffrn 1.180
_exptl_crystal_density_method 'not measured'
_exptl_crystal_description block
_exptl_crystal_F_000 608
_exptl_crystal_size_max 0.48
_exptl_crystal_size_mid 0.42
_exptl_crystal_size_min 0.39
_refine_diff_density_max 0.134
_refine_diff_density_min -0.124
_refine_diff_density_rms 0.028
_refine_ls_abs_structure_details 'Flack H D (1983), Acta Cryst. A39, 876-881'
_refine_ls_extinction_method none
_refine_ls_goodness_of_fit_ref 1.035
_refine_ls_hydrogen_treatment constr
_refine_ls_matrix_type full
_refine_ls_number_parameters 402
_refine_ls_number_reflns 4822
_refine_ls_number_restraints 1
_refine_ls_restrained_S_all 1.035
_refine_ls_R_factor_all 0.0590
_refine_ls_R_factor_gt 0.0395
_refine_ls_shift/su_max 0.000
_refine_ls_shift/su_mean 0.000
_refine_ls_structure_factor_coef Fsqd
_refine_ls_weighting_details 'calc w=1/[\s^2^(Fo^2^)+(0.0460P)^2^+0.0000P] where P=(Fo^2^+2Fc^2^)/3'
_refine_ls_weighting_scheme calc
_refine_ls_wR_factor_gt 0.0889
_refine_ls_wR_factor_ref 0.0972
_reflns_number_gt 3681
_reflns_number_total 4822
_reflns_threshold_expression >2sigma(I)
_cod_data_source_file ol3029498_si_002.cif
_cod_data_source_block 110428_kwq_11_144
_cod_original_sg_symbol_H-M 'P 21'
_cod_database_code 1508782

loop_
_symmetry_equiv_pos_as_xyz
'x, y, z'
'-x, y+1/2, -z'

loop_
_atom_site_label
_atom_site_type_symbol
_atom_site_fract_x
_atom_site_fract_y
_atom_site_fract_z
_atom_site_U_iso_or_equiv
_atom_site_adp_type
_atom_site_occupancy
_atom_site_symmetry_multiplicity
_atom_site_calc_flag
_atom_site_refinement_flags
N1 N 0.8892(2) 0.7866(3) 0.50537(10) 0.0569(5) Uani 1 1 d .
C1 C 0.9055(3) 0.8016(3) 0.57425(12) 0.0507(6) Uani 1 1 d .
C2 C 1.0126(3) 0.8771(3) 0.60962(14) 0.0629(7) Uani 1 1 d .
H2 H 1.0913 0.9242 0.5879 0.075 Uiso 1 1 calc R
C3 C 1.0007(3) 0.8814(3) 0.67841(14) 0.0707(8) Uani 1 1 d .
H3 H 1.0721 0.9326 0.7033 0.085 Uiso 1 1 calc R
C4 C 0.8839(3) 0.8106(3) 0.71084(13) 0.0655(7) Uani 1 1 d .
H4 H 0.8770 0.8157 0.7572 0.079 Uiso 1 1 calc R
C5 C 0.7782(3) 0.7328(3) 0.67511(11) 0.0527(6) Uani 1 1 d .
H5 H 0.7015 0.6839 0.6975 0.063 Uiso 1 1 calc R
C6 C 0.7854(2) 0.7271(3) 0.60597(11) 0.0467(6) Uani 1 1 d .
C7 C 0.6951(2) 0.6624(3) 0.55343(10) 0.0434(5) Uani 1 1 d .
C8 C 0.7632(3) 0.7015(3) 0.49231(11) 0.0498(6) Uani 1 1 d .
C9 C 0.7044(3) 0.6599(3) 0.43083(12) 0.0567(7) Uani 1 1 d .
H9 H 0.7516 0.6869 0.3913 0.068 Uiso 1 1 calc R
C10 C 0.5739(3) 0.5774(3) 0.42983(13) 0.0595(7) Uani 1 1 d .
C11 C 0.5041(3) 0.5396(3) 0.48963(13) 0.0595(7) Uani 1 1 d .
H11 H 0.4160 0.4847 0.4879 0.071 Uiso 1 1 calc R
C12 C 0.5600(3) 0.5802(3) 0.55163(12) 0.0503(6) Uani 1 1 d .
C13 C 0.4759(3) 0.5414(3) 0.61345(12) 0.0509(6) Uani 1 1 d .
C14 C 0.5338(3) 0.4471(3) 0.66188(13) 0.0616(7) Uani 1 1 d .
H14 H 0.6299 0.4094 0.6567 0.074 Uiso 1 1 calc R
C15 C 0.4524(3) 0.4080(4) 0.71735(13) 0.0681(7) Uani 1 1 d .
H15 H 0.4932 0.3444 0.7492 0.082 Uiso 1 1 calc R
C16 C 0.3114(3) 0.4629(4) 0.72561(14) 0.0734(8) Uani 1 1 d .
H16 H 0.2555 0.4363 0.7629 0.088 Uiso 1 1 calc R
C17 C 0.2525(3) 0.5573(4) 0.67875(16) 0.0789(9) Uani 1 1 d .
H17 H 0.1568 0.5957 0.6845 0.095 Uiso 1 1 calc R
C18 C 0.3336(3) 0.5951(4) 0.62375(14) 0.0669(8) Uani 1 1 d .
H18 H 0.2918 0.6591 0.5923 0.080 Uiso 1 1 calc R
C19 C 0.5087(4) 0.5254(4) 0.36381(14) 0.0855(10) Uani 1 1 d .
H19C H 0.5698 0.5609 0.3278 0.128 Uiso 1 1 calc R
H19B H 0.4092 0.5638 0.3589 0.128 Uiso 1 1 calc R
H19A H 0.5059 0.4185 0.3630 0.128 Uiso 1 1 calc R
C20 C 0.9890(3) 0.8509(3) 0.45577(13) 0.0694(8) Uani 1 1 d .
H20B H 1.0169 0.9503 0.4700 0.083 Uiso 1 1 calc R
H20A H 0.9356 0.8599 0.4137 0.083 Uiso 1 1 calc R
C21 C 1.1274(3) 0.7623(4) 0.44457(15) 0.0929(11) Uani 1 1 d .
H21C H 1.1794 0.7498 0.4862 0.139 Uiso 1 1 calc R
H21B H 1.1907 0.8136 0.4135 0.139 Uiso 1 1 calc R
H21A H 1.1013 0.6664 0.4268 0.139 Uiso 1 1 calc R
N2 N 0.6689(2) 0.8057(2) 1.00779(9) 0.0527(5) Uani 1 1 d .
C22 C 0.6058(2) 0.8180(3) 0.94446(11) 0.0478(6) Uani 1 1 d .
C23 C 0.5091(3) 0.9244(3) 0.92015(13) 0.0626(7) Uani 1 1 d .
H23 H 0.4793 1.0043 0.9465 0.075 Uiso 1 1 calc R
C24 C 0.4576(3) 0.9087(4) 0.85534(14) 0.0662(7) Uani 1 1 d .
H24 H 0.3924 0.9794 0.8379 0.079 Uiso 1 1 calc R
C25 C 0.5009(3) 0.7908(4) 0.81628(13) 0.0643(7) Uani 1 1 d .
H25 H 0.4647 0.7832 0.7728 0.077 Uiso 1 1 calc R
C26 C 0.5974(2) 0.6829(3) 0.84040(11) 0.0496(6) Uani 1 1 d .
H26 H 0.6252 0.6029 0.8136 0.060 Uiso 1 1 calc R
C27 C 0.6522(2) 0.6959(3) 0.90525(11) 0.0435(5) Uani 1 1 d .
C28 C 0.7469(2) 0.6053(3) 0.94763(10) 0.0398(5) Uani 1 1 d .
C29 C 0.7540(2) 0.6772(3) 1.01044(10) 0.0451(6) Uani 1 1 d .
C30 C 0.8304(2) 0.6170(3) 1.06424(11) 0.0500(6) Uani 1 1 d .
H30 H 0.8373 0.6686 1.1044 0.060 Uiso 1 1 calc R
C31 C 0.8962(2) 0.4791(3) 1.05714(11) 0.0512(6) Uani 1 1 d .
C32 C 0.8883(2) 0.4065(3) 0.99570(11) 0.0503(6) Uani 1 1 d .
H32 H 0.9326 0.3132 0.9917 0.060 Uiso 1 1 calc R
C33 C 0.8175(2) 0.4669(3) 0.94018(10) 0.0441(6) Uani 1 1 d .
C34 C 0.8191(2) 0.3860(3) 0.87500(11) 0.0457(6) Uani 1 1 d .
C35 C 0.8887(3) 0.4465(3) 0.81902(12) 0.0603(7) Uani 1 1 d .
H35 H 0.9308 0.5411 0.8214 0.072 Uiso 1 1 calc R
C36 C 0.8954(3) 0.3675(4) 0.76052(13) 0.0668(8) Uani 1 1 d .
H36 H 0.9433 0.4087 0.7237 0.080 Uiso 1 1 calc R
C37 C 0.8328(3) 0.2290(4) 0.75548(14) 0.0667(8) Uani 1 1 d .
H37 H 0.8382 0.1758 0.7157 0.080 Uiso 1 1 calc R
C38 C 0.7621(3) 0.1701(3) 0.80992(14) 0.0701(8) Uani 1 1 d .
H38 H 0.7176 0.0768 0.8068 0.084 Uiso 1 1 calc R
C39 C 0.7559(3) 0.2467(3) 0.86892(12) 0.0578(7) Uani 1 1 d .
H39 H 0.7084 0.2041 0.9055 0.069 Uiso 1 1 calc R
C40 C 0.9737(3) 0.4053(4) 1.11487(13) 0.0744(8) Uani 1 1 d .
H40B H 1.0758 0.3856 1.1032 0.112 Uiso 1 1 calc R
H40A H 0.9242 0.3134 1.1252 0.112 Uiso 1 1 calc R
H40C H 0.9707 0.4698 1.1531 0.112 Uiso 1 1 calc R
C41 C 0.6389(3) 0.9064(3) 1.06385(12) 0.0590(7) Uani 1 1 d .
H41B H 0.6475 0.8509 1.1053 0.071 Uiso 1 1 calc R
H41A H 0.5368 0.9421 1.0604 0.071 Uiso 1 1 calc R
C42 C 0.7408(3) 1.0362(4) 1.06681(16) 0.0839(10) Uani 1 1 d .
H42A H 0.7311 1.0935 1.0265 0.126 Uiso 1 1 calc R
H42B H 0.8421 1.0021 1.0713 0.126 Uiso 1 1 calc R
H42C H 0.7154 1.0972 1.1045 0.126 Uiso 1 1 calc R

loop_
_atom_site_aniso_label
_atom_site_aniso_U_11
_atom_site_aniso_U_22
_atom_site_aniso_U_33
_atom_site_aniso_U_23
_atom_site_aniso_U_13
_atom_site_aniso_U_12
N1 0.0522(12) 0.0593(14) 0.0594(13) 0.0030(11) 0.0044(10) -0.0060(11)
C1 0.0499(14) 0.0467(15) 0.0556(15) -0.0001(12) 0.0012(11) 0.0016(12)
C2 0.0593(16) 0.0565(19) 0.0730(19) 0.0001(14) -0.0049(13) -0.0062(14)
C3 0.0724(19) 0.062(2) 0.077(2) -0.0112(16) -0.0154(15) -0.0069(16)
C4 0.0743(18) 0.0674(19) 0.0550(15) -0.0104(14) -0.0037(14) 0.0022(16)
C5 0.0556(14) 0.0515(16) 0.0508(14) 0.0005(12) 0.0025(11) 0.0026(12)
C6 0.0465(13) 0.0444(14) 0.0493(14) -0.0033(11) 0.0031(11) 0.0057(11)
C7 0.0434(12) 0.0408(14) 0.0460(13) 0.0012(11) 0.0032(10) 0.0060(11)
C8 0.0498(14) 0.0449(15) 0.0547(15) 0.0016(12) -0.0005(11) 0.0062(12)
C9 0.0659(16) 0.0563(17) 0.0480(14) 0.0034(12) 0.0027(11) 0.0043(14)
C10 0.0685(17) 0.0522(16) 0.0579(16) 0.0006(13) -0.0092(13) -0.0024(14)
C11 0.0597(15) 0.0579(18) 0.0608(17) 0.0009(13) -0.0086(13) -0.0098(13)
C12 0.0486(13) 0.0452(15) 0.0572(15) 0.0051(12) -0.0023(11) 0.0027(12)
C13 0.0447(14) 0.0497(16) 0.0584(15) -0.0008(12) -0.0001(12) -0.0057(12)
C14 0.0549(15) 0.0640(19) 0.0661(16) 0.0042(14) 0.0071(13) 0.0075(14)
C15 0.0746(19) 0.069(2) 0.0606(16) 0.0094(15) 0.0031(14) 0.0034(17)
C16 0.0638(19) 0.087(2) 0.0695(18) 0.0009(17) 0.0155(15) -0.0119(17)
C17 0.0531(16) 0.094(3) 0.090(2) 0.0019(19) 0.0104(16) 0.0048(17)
C18 0.0559(15) 0.072(2) 0.0723(18) 0.0108(15) 0.0035(14) 0.0078(15)
C19 0.109(2) 0.085(3) 0.0632(18) -0.0082(16) -0.0168(16) -0.019(2)
C20 0.0711(18) 0.072(2) 0.0654(17) 0.0115(15) 0.0068(14) -0.0183(16)
C21 0.082(2) 0.113(3) 0.084(2) -0.004(2) 0.0306(17) -0.019(2)
N2 0.0555(12) 0.0466(13) 0.0560(12) -0.0074(10) 0.0066(9) 0.0054(11)
C22 0.0441(13) 0.0443(15) 0.0549(15) -0.0014(12) 0.0110(11) -0.0004(11)
C23 0.0600(16) 0.0541(18) 0.0739(18) 0.0037(14) 0.0117(13) 0.0141(14)
C24 0.0581(16) 0.067(2) 0.0731(18) 0.0121(16) 0.0094(13) 0.0185(15)
C25 0.0610(16) 0.077(2) 0.0548(15) 0.0124(16) 0.0043(12) 0.0062(16)
C26 0.0493(13) 0.0541(16) 0.0456(13) 0.0020(12) 0.0062(10) 0.0055(12)
C27 0.0401(12) 0.0421(15) 0.0484(13) 0.0035(11) 0.0056(10) -0.0008(11)
C28 0.0401(12) 0.0363(13) 0.0429(12) 0.0000(10) 0.0073(9) -0.0059(10)
C29 0.0438(12) 0.0417(15) 0.0498(14) -0.0002(11) 0.0056(10) -0.0063(12)
C30 0.0479(13) 0.0540(17) 0.0479(14) -0.0042(12) 0.0005(11) -0.0099(12)
C31 0.0447(14) 0.0545(16) 0.0543(15) 0.0045(13) -0.0012(10) -0.0045(13)
C32 0.0449(13) 0.0484(15) 0.0576(15) 0.0053(13) 0.0018(11) 0.0033(12)
C33 0.0394(12) 0.0413(14) 0.0517(14) -0.0003(11) 0.0081(10) -0.0026(11)
C34 0.0448(13) 0.0434(15) 0.0488(13) -0.0009(11) 0.0027(10) 0.0038(11)
C35 0.0662(16) 0.0564(18) 0.0586(16) -0.0078(14) 0.0140(12) -0.0059(14)
C36 0.0695(18) 0.081(2) 0.0501(16) 0.0004(15) 0.0144(13) 0.0030(16)
C37 0.0745(18) 0.067(2) 0.0581(17) -0.0187(15) 0.0007(14) 0.0140(16)
C38 0.088(2) 0.0500(17) 0.0722(19) -0.0073(16) -0.0072(15) 0.0022(16)
C39 0.0712(17) 0.0506(17) 0.0515(15) 0.0012(13) 0.0030(12) -0.0023(14)
C40 0.0706(17) 0.079(2) 0.0739(18) 0.0082(16) -0.0174(14) 0.0037(17)
C41 0.0669(16) 0.0544(17) 0.0558(14) -0.0131(13) 0.0119(12) 0.0080(14)
C42 0.081(2) 0.072(2) 0.099(2) -0.0360(18) 0.0142(17) -0.0099(18)

loop_
_atom_type_symbol
_atom_type_description
_atom_type_scat_dispersion_real
_atom_type_scat_dispersion_imag
_atom_type_scat_source
C C 0.0033 0.0016 'International Tables Vol C Tables 4.2.6.8 and 6.1.1.4'
H H 0.0000 0.0000 'International Tables Vol C Tables 4.2.6.8 and 6.1.1.4'
N N 0.0061 0.0033 'International Tables Vol C Tables 4.2.6.8 and 6.1.1.4'

loop_
_geom_angle_atom_site_label_1
_geom_angle_atom_site_label_2
_geom_angle_atom_site_label_3
_geom_angle
C8 N1 C1 108.85(18)
C8 N1 C20 126.1(2)
C1 N1 C20 125.0(2)
C2 C1 N1 129.1(2)
C2 C1 C6 122.2(2)
N1 C1 C6 108.7(2)
C1 C2 C3 118.3(3)
C1 C2 H2 120.9
C3 C2 H2 120.9
C2 C3 C4 120.9(3)
C2 C3 H3 119.6
C4 C3 H3 119.6
C5 C4 C3 120.6(2)
C5 C4 H4 119.7
C3 C4 H4 119.7
C4 C5 C6 120.3(2)
C4 C5 H5 119.9
C6 C5 H5 119.9
C5 C6 C1 117.8(2)
C5 C6 C7 135.5(2)
C1 C6 C7 106.70(19)
C8 C7 C12 118.5(2)
C8 C7 C6 106.75(19)
C12 C7 C6 134.7(2)
N1 C8 C9 128.5(2)
N1 C8 C7 109.03(19)
C9 C8 C7 122.5(2)
C10 C9 C8 118.4(2)
C10 C9 H9 120.8
C8 C9 H9 120.8
C9 C10 C11 119.9(2)
C9 C10 C19 120.1(3)
C11 C10 C19 120.0(3)
C12 C11 C10 122.9(2)
C12 C11 H11 118.6
C10 C11 H11 118.6
C11 C12 C7 117.8(2)
C11 C12 C13 119.9(2)
C7 C12 C13 122.2(2)
C18 C13 C14 117.0(2)
C18 C13 C12 120.7(2)
C14 C13 C12 122.3(2)
C15 C14 C13 121.5(2)
C15 C14 H14 119.3
C13 C14 H14 119.3
C16 C15 C14 119.8(3)
C16 C15 H15 120.1
C14 C15 H15 120.1
C15 C16 C17 119.7(3)
C15 C16 H16 120.1
C17 C16 H16 120.1
C18 C17 C16 120.2(3)
C18 C17 H17 119.9
C16 C17 H17 119.9
C17 C18 C13 121.8(3)
C17 C18 H18 119.1
C13 C18 H18 119.1
C10 C19 H19C 109.5
C10 C19 H19B 109.5
H19C C19 H19B 109.5
C10 C19 H19A 109.5
H19C C19 H19A 109.5
H19B C19 H19A 109.5
N1 C20 C21 113.7(2)
N1 C20 H20B 108.8
C21 C20 H20B 108.8
N1 C20 H20A 108.8
C21 C20 H20A 108.8
H20B C20 H20A 107.7
C20 C21 H21C 109.5
C20 C21 H21B 109.5
H21C C21 H21B 109.5
C20 C21 H21A 109.5
H21C C21 H21A 109.5
H21B C21 H21A 109.5
C29 N2 C22 108.87(18)
C29 N2 C41 125.93(19)
C22 N2 C41 125.0(2)
C23 C22 N2 129.1(2)
C23 C22 C27 121.9(2)
N2 C22 C27 109.0(2)
C22 C23 C24 117.9(3)
C22 C23 H23 121.0
C24 C23 H23 121.0
C25 C24 C23 121.3(3)
C25 C24 H24 119.4
C23 C24 H24 119.4
C24 C25 C26 121.2(2)
C24 C25 H25 119.4
C26 C25 H25 119.4
C25 C26 C27 119.0(2)
C25 C26 H26 120.5
C27 C26 H26 120.5
C26 C27 C22 118.7(2)
C26 C27 C28 134.7(2)
C22 C27 C28 106.50(18)
C33 C28 C29 118.7(2)
C33 C28 C27 134.4(2)
C29 C28 C27 106.8(2)
C30 C29 N2 128.8(2)
C30 C29 C28 122.3(2)
N2 C29 C28 108.85(18)
C31 C30 C29 118.8(2)
C31 C30 H30 120.6
C29 C30 H30 120.6
C30 C31 C32 119.4(2)
C30 C31 C40 120.9(2)
C32 C31 C40 119.7(2)
C33 C32 C31 123.0(2)
C33 C32 H32 118.5
C31 C32 H32 118.5
C32 C33 C28 117.8(2)
C32 C33 C34 120.2(2)
C28 C33 C34 121.96(19)
C39 C34 C35 117.9(2)
C39 C34 C33 121.0(2)
C35 C34 C33 121.1(2)
C36 C35 C34 120.3(3)
C36 C35 H35 119.8
C34 C35 H35 119.8
C37 C36 C35 121.0(3)
C37 C36 H36 119.5
C35 C36 H36 119.5
C38 C37 C36 118.9(3)
C38 C37 H37 120.5
C36 C37 H37 120.5
C39 C38 C37 120.8(3)
C39 C38 H38 119.6
C37 C38 H38 119.6
C38 C39 C34 121.0(2)
C38 C39 H39 119.5
C34 C39 H39 119.5
C31 C40 H40B 109.5
C31 C40 H40A 109.5
H40B C40 H40A 109.5
C31 C40 H40C 109.5
H40B C40 H40C 109.5
H40A C40 H40C 109.5
N2 C41 C42 113.7(2)
N2 C41 H41B 108.8
C42 C41 H41B 108.8
N2 C41 H41A 108.8
C42 C41 H41A 108.8
H41B C41 H41A 107.7
C41 C42 H42A 109.5
C41 C42 H42B 109.5
H42A C42 H42B 109.5
C41 C42 H42C 109.5
H42A C42 H42C 109.5
H42B C42 H42C 109.5

loop_
_geom_bond_atom_site_label_1
_geom_bond_atom_site_label_2
_geom_bond_distance
N1 C8 1.387(3)
N1 C1 1.392(3)
N1 C20 1.455(3)
C1 C2 1.370(3)
C1 C6 1.417(3)
C2 C3 1.381(4)
C2 H2 0.9300
C3 C4 1.385(4)
C3 H3 0.9300
C4 C5 1.375(3)
C4 H4 0.9300
C5 C6 1.385(3)
C5 H5 0.9300
C6 C7 1.446(3)
C7 C8 1.411(3)
C7 C12 1.416(3)
C8 C9 1.388(3)
C9 C10 1.382(3)
C9 H9 0.9300
C10 C11 1.393(4)
C10 C19 1.516(3)
C11 C12 1.385(3)
C11 H11 0.9300
C12 C13 1.490(3)
C13 C18 1.377(3)
C13 C14 1.386(3)
C14 C15 1.374(3)
C14 H14 0.9300
C15 C16 1.365(4)
C15 H15 0.9300
C16 C17 1.368(4)
C16 H16 0.9300
C17 C18 1.362(4)
C17 H17 0.9300
C18 H18 0.9300
C19 H19C 0.9600
C19 H19B 0.9600
C19 H19A 0.9600
C20 C21 1.489(4)
C20 H20B 0.9700
C20 H20A 0.9700
C21 H21C 0.9600
C21 H21B 0.9600
C21 H21A 0.9600
N2 C29 1.384(3)
N2 C22 1.390(3)
N2 C41 1.466(3)
C22 C23 1.377(3)
C22 C27 1.411(3)
C23 C24 1.382(4)
C23 H23 0.9300
C24 C25 1.372(4)
C24 H24 0.9300
C25 C26 1.384(3)
C25 H25 0.9300
C26 C27 1.391(3)
C26 H26 0.9300
C27 C28 1.448(3)
C28 C33 1.402(3)
C28 C29 1.414(3)
C29 C30 1.384(3)
C30 C31 1.379(4)
C30 H30 0.9300
C31 C32 1.393(3)
C31 C40 1.500(3)
C32 C33 1.388(3)
C32 H32 0.9300
C33 C34 1.493(3)
C34 C39 1.378(3)
C34 C35 1.393(3)
C35 C36 1.370(4)
C35 H35 0.9300
C36 C37 1.368(4)
C36 H36 0.9300
C37 C38 1.367(4)
C37 H37 0.9300
C38 C39 1.367(3)
C38 H38 0.9300
C39 H39 0.9300
C40 H40B 0.9600
C40 H40A 0.9600
C40 H40C 0.9600
C41 C42 1.481(4)
C41 H41B 0.9700
C41 H41A 0.9700
C42 H42A 0.9600
C42 H42B 0.9600
C42 H42C 0.9600

loop_
_geom_torsion_atom_site_label_1
_geom_torsion_atom_site_label_2
_geom_torsion_atom_site_label_3
_geom_torsion_atom_site_label_4
_geom_torsion
C8 N1 C1 C2 -179.3(3)
C20 N1 C1 C2 0.5(4)
C8 N1 C1 C6 -1.2(3)
C20 N1 C1 C6 178.6(2)
N1 C1 C2 C3 177.0(3)
C6 C1 C2 C3 -0.8(4)
C1 C2 C3 C4 0.3(4)
C2 C3 C4 C5 0.8(4)
C3 C4 C5 C6 -1.4(4)
C4 C5 C6 C1 0.9(3)
C4 C5 C6 C7 -177.9(3)
C2 C1 C6 C5 0.2(4)
N1 C1 C6 C5 -178.0(2)
C2 C1 C6 C7 179.3(2)
N1 C1 C6 C7 1.1(3)
C5 C6 C7 C8 178.3(3)
C1 C6 C7 C8 -0.5(3)
C5 C6 C7 C12 1.4(5)
C1 C6 C7 C12 -177.5(3)
C1 N1 C8 C9 179.4(2)
C20 N1 C8 C9 -0.4(4)
C1 N1 C8 C7 0.9(3)
C20 N1 C8 C7 -178.9(2)
C12 C7 C8 N1 177.3(2)
C6 C7 C8 N1 -0.2(3)
C12 C7 C8 C9 -1.3(3)
C6 C7 C8 C9 -178.8(2)
N1 C8 C9 C10 -178.2(2)
C7 C8 C9 C10 0.1(4)
C8 C9 C10 C11 0.8(4)
C8 C9 C10 C19 -178.0(2)
C9 C10 C11 C12 -0.5(4)
C19 C10 C11 C12 178.3(3)
C10 C11 C12 C7 -0.7(4)
C10 C11 C12 C13 177.4(3)
C8 C7 C12 C11 1.5(3)
C6 C7 C12 C11 178.2(3)
C8 C7 C12 C13 -176.5(2)
C6 C7 C12 C13 0.2(4)
C11 C12 C13 C18 -61.1(3)
C7 C12 C13 C18 117.0(3)
C11 C12 C13 C14 116.9(3)
C7 C12 C13 C14 -65.1(3)
C18 C13 C14 C15 0.5(4)
C12 C13 C14 C15 -177.5(3)
C13 C14 C15 C16 -0.2(4)
C14 C15 C16 C17 -0.4(5)
C15 C16 C17 C18 0.7(5)
C16 C17 C18 C13 -0.3(5)
C14 C13 C18 C17 -0.3(4)
C12 C13 C18 C17 177.8(3)
C8 N1 C20 C21 -99.0(3)
C1 N1 C20 C21 81.2(3)
C29 N2 C22 C23 177.3(2)
C41 N2 C22 C23 2.1(4)
C29 N2 C22 C27 -0.6(2)
C41 N2 C22 C27 -175.8(2)
N2 C22 C23 C24 -177.7(3)
C27 C22 C23 C24 -0.1(4)
C22 C23 C24 C25 0.2(4)
C23 C24 C25 C26 0.2(4)
C24 C25 C26 C27 -0.7(4)
C25 C26 C27 C22 0.8(3)
C25 C26 C27 C28 176.9(2)
C23 C22 C27 C26 -0.4(3)
N2 C22 C27 C26 177.6(2)
C23 C22 C27 C28 -177.5(2)
N2 C22 C27 C28 0.5(2)
C26 C27 C28 C33 -1.8(4)
C22 C27 C28 C33 174.6(2)
C26 C27 C28 C29 -176.7(2)
C22 C27 C28 C29 -0.3(2)
C22 N2 C29 C30 -176.5(2)
C41 N2 C29 C30 -1.3(4)
C22 N2 C29 C28 0.4(2)
C41 N2 C29 C28 175.6(2)
C33 C28 C29 C30 1.2(3)
C27 C28 C29 C30 177.1(2)
C33 C28 C29 N2 -175.91(18)
C27 C28 C29 N2 0.0(2)
N2 C29 C30 C31 173.6(2)
C28 C29 C30 C31 -2.9(3)
C29 C30 C31 C32 2.1(3)
C29 C30 C31 C40 -176.9(2)
C30 C31 C32 C33 0.4(3)
C40 C31 C32 C33 179.4(2)
C31 C32 C33 C28 -2.2(3)
C31 C32 C33 C34 177.3(2)
C29 C28 C33 C32 1.3(3)
C27 C28 C33 C32 -173.1(2)
C29 C28 C33 C34 -178.1(2)
C27 C28 C33 C34 7.4(4)
C32 C33 C34 C39 61.2(3)
C28 C33 C34 C39 -119.4(2)
C32 C33 C34 C35 -116.6(2)
C28 C33 C34 C35 62.8(3)
C39 C34 C35 C36 -1.1(4)
C33 C34 C35 C36 176.8(2)
C34 C35 C36 C37 0.8(4)
C35 C36 C37 C38 0.3(4)
C36 C37 C38 C39 -1.1(4)
C37 C38 C39 C34 0.8(4)
C35 C34 C39 C38 0.3(4)
C33 C34 C39 C38 -177.6(2)
C29 N2 C41 C42 96.2(3)
C22 N2 C41 C42 -89.4(3)

loop_
_cod_related_entry_id
_cod_related_entry_code
_cod_related_entry_database
1 30652071 ChemSpider
